data_4080742
loop_
_publ_author_name
'Wanniarachchi, Sarath'
'Hewage, Jeewantha S.'
'Lindeman, Sergey V.'
'Gardinier, James R.'

_publ_section_title
;
 Rhodium Complexes of a New Structurally Adaptive PNN-Pincer Type Ligand
;
_journal_issue 10
_journal_name_full Organometallics
_journal_page_first 2885
_journal_paper_doi 10.1021/om400151e
_journal_volume 32
_journal_year 2013
_chemical_formula_moiety 'I, C39 H44 N5 P Rh, 2(C H2 Cl2)'
_chemical_formula_sum 'C41 H48 Cl4 I N5 P Rh'
_chemical_formula_weight 1013.42
_chemical_name_systematic
;
 ? 
;
_space_group_crystal_system triclinic
_space_group_IT_number 2
_space_group_name_Hall '-P 1'
_space_group_name_H-M_alt 'P -1'
_symmetry_space_group_name_Hall '-P 1'
_symmetry_space_group_name_H-M 'P -1'
_atom_sites_solution_hydrogens geom
_atom_sites_solution_primary iterative
_atom_sites_solution_secondary difmap
_audit_creation_date 2013-02-22
_audit_creation_method
;
  Olex2 1.2
  (compiled Dec  5 2012 16:20:19, GUI svn.r4385)
;
_cell_angle_alpha 106.957(4)
_cell_angle_beta 95.347(4)
_cell_angle_gamma 104.978(4)
_cell_formula_units_Z 2
_cell_length_a 10.9887(5)
_cell_length_b 13.7160(6)
_cell_length_c 16.4225(7)
_cell_measurement_reflns_used 11276
_cell_measurement_temperature 100.00(10)
_cell_measurement_theta_max 29.5084
_cell_measurement_theta_min 3.4456
_cell_volume 2248.79(19)
_computing_cell_refinement
;
CrysAlisPro, Agilent Technologies,
Version 1.171.35.21 (release 20-01-2012 CrysAlis171 .NET)
(compiled Jan 23 2012,18:06:46)
;
_computing_data_collection
;
CrysAlisPro, Agilent Technologies,
Version 1.171.35.21 (release 20-01-2012 CrysAlis171 .NET)
(compiled Jan 23 2012,18:06:46)
;
_computing_data_reduction
;
CrysAlisPro, Agilent Technologies,
Version 1.171.35.21 (release 20-01-2012 CrysAlis171 .NET)
(compiled Jan 23 2012,18:06:46)
;
_computing_molecular_graphics
;
O. V. Dolomanov, L. J. Bourhis, R. J. Gildea, J. A. K. Howard and H. Puschmann,
OLEX2: a complete structure solution, refinement and analysis program.
J. Appl. Cryst. (2009). 42, 339-341.
;
_computing_publication_material
;
O. V. Dolomanov, L. J. Bourhis, R. J. Gildea, J. A. K. Howard and H. Puschmann,
OLEX2: a complete structure solution, refinement and analysis program.
J. Appl. Cryst. (2009). 42, 339-341.
;
_computing_structure_refinement
;
olex2.refine (L.J. Bourhis, O.V. Dolomanov, R.J. Gildea, J.A.K. Howard,
H. Puschmann, in preparation, 2011)
;
_computing_structure_solution
;
olex2.solve (L.J. Bourhis, O.V. Dolomanov, R.J. Gildea, J.A.K. Howard,
H. Puschmann, in preparation, 2011)
;
_diffrn_ambient_temperature 100.00(10)
_diffrn_detector_area_resol_mean 10.3756
_diffrn_measured_fraction_theta_full 0.965
_diffrn_measured_fraction_theta_max 0.881
_diffrn_measurement_details
;
  1 omega  -58.00   41.00   1.0000    5.0000
omega____ theta____ kappa____ phi______ frames
    -       11.6697  -57.0000   60.0000 99

  2 omega  -10.00   16.00   1.0000    5.0000
omega____ theta____ kappa____ phi______ frames
    -       11.6697  -37.0000  -60.0000 26

  3 omega  -10.00   76.00   1.0000    5.0000
omega____ theta____ kappa____ phi______ frames
    -       11.6697   37.0000 -120.0000 86

  4 omega  -58.00  -22.00   1.0000    5.0000
omega____ theta____ kappa____ phi______ frames
    -       11.6697  -37.0000  -60.0000 36

  5 omega  -16.00   28.00   1.0000    5.0000
omega____ theta____ kappa____ phi______ frames
    -      -11.8259  -99.0000  -60.0000 44

  6 omega  -97.00  -58.00   1.0000    5.0000
omega____ theta____ kappa____ phi______ frames
    -      -11.8259  178.0000 -180.0000 39

  7 omega  -22.00   90.00   1.0000    5.0000
omega____ theta____ kappa____ phi______ frames
    -       11.6697   77.0000   60.0000 112

  8 omega  -15.00   10.00   1.0000    5.0000
omega____ theta____ kappa____ phi______ frames
    -       11.6697   37.0000    0.0000 25

  9 omega   35.00  102.00   1.0000    5.0000
omega____ theta____ kappa____ phi______ frames
    -       11.6697  178.0000  -60.0000 67
;
_diffrn_measurement_device_type 'SuperNova, Dual, Cu at zero, Atlas'
_diffrn_measurement_method '\w scans'
_diffrn_orient_matrix_UB_11 0.0330577000
_diffrn_orient_matrix_UB_12 0.0503675000
_diffrn_orient_matrix_UB_13 0.0314427000
_diffrn_orient_matrix_UB_21 -0.0593652000
_diffrn_orient_matrix_UB_22 0.0090571000
_diffrn_orient_matrix_UB_23 0.0072935000
_diffrn_orient_matrix_UB_31 -0.0011367000
_diffrn_orient_matrix_UB_32 -0.0243481000
_diffrn_orient_matrix_UB_33 0.0326680000
_diffrn_radiation_monochromator mirror
_diffrn_radiation_type 'Mo K\a'
_diffrn_radiation_wavelength 0.7107
_diffrn_reflns_av_R_equivalents 0.0370
_diffrn_reflns_av_unetI/netI 0.0469
_diffrn_reflns_limit_h_max 13
_diffrn_reflns_limit_h_min -15
_diffrn_reflns_limit_k_max 18
_diffrn_reflns_limit_k_min -18
_diffrn_reflns_limit_l_max 21
_diffrn_reflns_limit_l_min -21
_diffrn_reflns_number 32086
_diffrn_reflns_theta_full 28.00
_diffrn_reflns_theta_max 29.57
_diffrn_reflns_theta_min 3.45
_diffrn_source 'SuperNova (Mo) X-ray Source'
_exptl_absorpt_coefficient_mu 1.373
_exptl_absorpt_correction_T_max 0.918
_exptl_absorpt_correction_T_min 0.687
_exptl_absorpt_correction_type gaussian
_exptl_absorpt_process_details
;
CrysAlisPro, Agilent Technologies,
Version 1.171.35.21 (release 20-01-2012 CrysAlis171 .NET)
(compiled Jan 23 2012,18:06:46)
Numerical absorption correction based on gaussian integration over
            a multifaceted crystal model
;
_exptl_crystal_colour yellow
_exptl_crystal_colour_primary yellow
_exptl_crystal_density_diffrn 1.497
_exptl_crystal_density_method 'not measured'
_exptl_crystal_description prism
_exptl_crystal_F_000 1020
_exptl_crystal_size_max 0.3454
_exptl_crystal_size_mid 0.1786
_exptl_crystal_size_min 0.0626
_refine_diff_density_max 0.833
_refine_diff_density_min -0.753
_refine_diff_density_rms 0.104
_refine_ls_extinction_method none
_refine_ls_goodness_of_fit_ref 1.060
_refine_ls_hydrogen_treatment constr
_refine_ls_matrix_type full
_refine_ls_number_parameters 486
_refine_ls_number_reflns 11112
_refine_ls_number_restraints 0
_refine_ls_restrained_S_all 1.060
_refine_ls_R_factor_all 0.0479
_refine_ls_R_factor_gt 0.0321
_refine_ls_shift/su_max 0.001
_refine_ls_shift/su_mean 0.000
_refine_ls_structure_factor_coef Fsqd
_refine_ls_weighting_details 'calc w=1/[\s^2^(Fo^2^)+(0.0235P)^2^+1.5137P] where P=(Fo^2^+2Fc^2^)/3'
_refine_ls_weighting_scheme calc
_refine_ls_wR_factor_gt 0.0630
_refine_ls_wR_factor_ref 0.0718
_reflns_number_gt 8986
_reflns_number_total 11112
_reflns_threshold_expression >2sigma(I)
_cod_data_source_file om400151e_si_001.cif
_cod_data_source_block cismer-6_2CH2Cl2
_cod_original_cell_volume 2248.81(17)
_cod_database_code 4080742
_chemical_oxdiff_formula 'C39 H44 N5 P Rh I (C H2 Cl2)2'
_reflns_odcompleteness_completeness 99.77
_reflns_odcompleteness_iscentric 1
_reflns_odcompleteness_theta 26.32
_olex2_refinement_description
;
1. Others
 Fixed Uiso: H3(0.019) H5(0.023) H6(0.021) H7a(0.036) H7b(0.036) H7c(0.036)
 H11(0.018) H12(0.019) H13(0.02) H23(0.022) H24(0.023) H25(0.024) H26(0.024)
 H32(0.022) H33(0.027) H34(0.03) H35(0.03) H36(0.024) H42(0.021) H43(0.026)
 H44(0.028) H45(0.028) H46(0.024) H53a(0.053) H53b(0.053) H53c(0.053)
 H54a(0.034) H54b(0.034) H54c(0.034) H55a(0.054) H55b(0.054) H55c(0.054)
 H63a(0.043) H63b(0.043) H63c(0.043) H64a(0.048) H64b(0.048) H64c(0.048)
 H65a(0.039) H65b(0.039) H65c(0.039) H71a(0.027) H71b(0.027) H71c(0.027)
 H1Sa(0.039) H1Sb(0.039) H2Sa(0.034) H2Sb(0.034)
 Fixed X: H3(0.3531) H5(0.1731) H6(0.0959) H7a(0.2766) H7b(0.3) H7c(0.412)
 H11(0.2737) H12(0.4939) H13(0.4944) H23(-0.1096) H24(0.016) H25(0.1837)
 H26(0.2348) H32(-0.2942) H33(-0.4664) H34(-0.5069) H35(-0.3748) H36(-0.2012)
 H42(-0.0649) H43(-0.186) H44(-0.3778) H45(-0.4455) H46(-0.3272) H53a(0.0318)
 H53b(-0.0026) H53c(0.1067) H54a(0.0015) H54b(-0.1186) H54c(-0.1407) H55a(-
 0.2647) H55b(-0.2432) H55c(-0.1984) H63a(0.0115) H63b(-0.0452) H63c(0.0619)
 H64a(-0.0743) H64b(-0.1854) H64c(-0.2161) H65a(-0.2978) H65b(-0.2722) H65c(-
 0.2093) H71a(0.105) H71b(0.1732) H71c(0.2381) H1Sa(0.5372) H1Sb(0.4653)
 H2Sa(0.5408) H2Sb(0.4144)
 Fixed Y: H3(0.6666) H5(0.7514) H6(0.5755) H7a(0.8534) H7b(0.8903) H7c(0.8647)
 H11(0.2564) H12(0.3856) H13(0.5492) H23(0.1695) H24(0.2469) H25(0.406)
 H26(0.4821) H32(0.2259) H33(0.2962) H34(0.401) H35(0.4347) H36(0.3664)
 H42(0.0309) H43(-0.149) H44(-0.199) H45(-0.0706) H46(0.11) H53a(-0.0546) H53b(-
 0.0966) H53c(0.0139) H54a(0.1117) H54b(0.01) H54c(0.1151) H55a(0.0031) H55b(-
 0.0998) H55c(-0.0714) H63a(0.6052) H63b(0.6976) H63c(0.6669) H64a(0.6279)
 H64b(0.6616) H64c(0.5464) H65a(0.4534) H65b(0.566) H65c(0.4792) H71a(0.1543)
 H71b(0.1499) H71c(0.242) H1Sa(0.0307) H1Sb(0.1059) H2Sa(0.7466) H2Sb(0.6662)
 Fixed Z: H3(0.4121) H5(0.2302) H6(0.1427) H7a(0.4394) H7b(0.3568) H7c(0.4086)
 H11(0.3698) H12(0.4302) H13(0.3902) H23(-0.0757) H24(-0.1612) H25(-0.095)
 H26(0.0543) H32(0.2171) H33(0.2326) H34(0.1493) H35(0.051) H36(0.0362)
 H42(0.1277) H43(0.0684) H44(-0.0282) H45(-0.0714) H46(-0.0106) H53a(0.2736)
 H53b(0.3523) H53c(0.3701) H54a(0.476) H54b(0.4634) H54c(0.4492) H55a(0.2958)
 H55b(0.3149) H55c(0.2325) H63a(0.5014) H63b(0.4897) H63c(0.4364) H64a(0.2936)
 H64b(0.3406) H64c(0.269) H65a(0.3733) H65b(0.4474) H65c(0.4646) H71a(0.1073)
 H71b(0.196) H71c(0.1583) H1Sa(0.3571) H1Sb(0.4143) H2Sa(0.2655) H2Sb(0.1987)
;

loop_
_space_group_symop_id
_space_group_symop_operation_xyz
1 'x, y, z'
2 '-x, -y, -z'

loop_
_atom_site_label
_atom_site_type_symbol
_atom_site_fract_x
_atom_site_fract_y
_atom_site_fract_z
_atom_site_U_iso_or_equiv
_atom_site_adp_type
_atom_site_occupancy
_atom_site_symmetry_multiplicity
_atom_site_calc_flag
_atom_site_refinement_flags
I1 I 0.668726(17) 0.797690(13) 0.456451(11) 0.01927(5) Uani 1 1 d .
Rh1 Rh 0.056449(18) 0.295316(14) 0.234176(12) 0.01088(5) Uani 1 1 d .
P1 P -0.09859(6) 0.23051(5) 0.11578(4) 0.01304(13) Uani 1 1 d .
N1 N 0.1311(2) 0.40220(16) 0.17168(13) 0.0146(4) Uani 1 1 d .
N2 N -0.0332(2) 0.11787(16) 0.31626(13) 0.0171(5) Uani 1 1 d .
N3 N -0.0663(2) 0.46906(17) 0.34504(14) 0.0168(5) Uani 1 1 d .
N11 N 0.2294(2) 0.36796(15) 0.32418(13) 0.0133(4) Uani 1 1 d .
N12 N 0.3061(2) 0.46737(16) 0.33164(13) 0.0143(4) Uani 1 1 d .
C1 C 0.1806(2) 0.51036(19) 0.22115(16) 0.0152(5) Uani 1 1 d .
C2 C 0.2608(2) 0.54307(19) 0.30258(16) 0.0140(5) Uani 1 1 d .
C3 C 0.3025(2) 0.64873(19) 0.35666(16) 0.0157(5) Uani 1 1 d .
H3 H 0.3531 0.6666 0.4121 0.019 Uiso 1 1 calc R
C4 C 0.2714(2) 0.7291(2) 0.33108(17) 0.0171(5) Uani 1 1 d .
C5 C 0.1947(2) 0.6983(2) 0.24978(17) 0.0190(6) Uani 1 1 d .
H5 H 0.1731 0.7514 0.2302 0.023 Uiso 1 1 calc R
C6 C 0.1495(2) 0.5930(2) 0.19690(17) 0.0176(5) Uani 1 1 d .
H6 H 0.0959 0.5755 0.1427 0.021 Uiso 1 1 calc R
C7 C 0.3192(3) 0.8445(2) 0.38908(18) 0.0237(6) Uani 1 1 d .
H7a H 0.2766 0.8534 0.4394 0.036 Uiso 1 1 calc R
H7b H 0.3000 0.8903 0.3568 0.036 Uiso 1 1 calc R
H7c H 0.4120 0.8647 0.4086 0.036 Uiso 1 1 calc R
C11 C 0.3020(2) 0.32559(19) 0.36469(15) 0.0152(5) Uani 1 1 d .
H11 H 0.2737 0.2564 0.3698 0.018 Uiso 1 1 calc R
C12 C 0.4247(2) 0.3966(2) 0.39854(16) 0.0161(5) Uani 1 1 d .
H12 H 0.4939 0.3856 0.4302 0.019 Uiso 1 1 calc R
C13 C 0.4244(2) 0.4860(2) 0.37647(16) 0.0168(5) Uani 1 1 d .
H13 H 0.4944 0.5492 0.3902 0.020 Uiso 1 1 calc R
C21 C 0.0962(2) 0.37028(19) 0.08238(16) 0.0158(5) Uani 1 1 d .
C22 C -0.0100(2) 0.2783(2) 0.04079(16) 0.0152(5) Uani 1 1 d .
C23 C -0.0393(3) 0.2324(2) -0.04927(16) 0.0180(6) Uani 1 1 d .
H23 H -0.1096 0.1695 -0.0757 0.022 Uiso 1 1 calc R
C24 C 0.0341(3) 0.2786(2) -0.10000(17) 0.0193(6) Uani 1 1 d .
H24 H 0.0160 0.2469 -0.1612 0.023 Uiso 1 1 calc R
C25 C 0.1353(3) 0.3727(2) -0.06019(17) 0.0202(6) Uani 1 1 d .
H25 H 0.1837 0.4060 -0.0950 0.024 Uiso 1 1 calc R
C26 C 0.1659(3) 0.4180(2) 0.02880(17) 0.0196(6) Uani 1 1 d .
H26 H 0.2348 0.4821 0.0543 0.024 Uiso 1 1 calc R
C31 C -0.2299(2) 0.28942(19) 0.12531(16) 0.0158(5) Uani 1 1 d .
C32 C -0.3100(3) 0.2687(2) 0.18355(17) 0.0184(6) Uani 1 1 d .
H32 H -0.2942 0.2259 0.2171 0.022 Uiso 1 1 calc R
C33 C -0.4128(3) 0.3102(2) 0.19267(18) 0.0222(6) Uani 1 1 d .
H33 H -0.4664 0.2962 0.2326 0.027 Uiso 1 1 calc R
C34 C -0.4369(3) 0.3725(2) 0.14320(19) 0.0252(6) Uani 1 1 d .
H34 H -0.5069 0.4010 0.1493 0.030 Uiso 1 1 calc R
C35 C -0.3581(3) 0.3926(2) 0.08506(19) 0.0247(6) Uani 1 1 d .
H35 H -0.3748 0.4347 0.0510 0.030 Uiso 1 1 calc R
C36 C -0.2549(3) 0.3518(2) 0.07605(17) 0.0197(6) Uani 1 1 d .
H36 H -0.2012 0.3664 0.0362 0.024 Uiso 1 1 calc R
C41 C -0.1848(2) 0.08879(19) 0.06574(16) 0.0158(5) Uani 1 1 d .
C42 C -0.1429(3) 0.0108(2) 0.08811(16) 0.0176(5) Uani 1 1 d .
H42 H -0.0649 0.0309 0.1277 0.021 Uiso 1 1 calc R
C43 C -0.2147(3) -0.0962(2) 0.05273(17) 0.0220(6) Uani 1 1 d .
H43 H -0.1860 -0.1490 0.0684 0.026 Uiso 1 1 calc R
C44 C -0.3280(3) -0.1260(2) -0.00525(17) 0.0234(6) Uani 1 1 d .
H44 H -0.3778 -0.1990 -0.0282 0.028 Uiso 1 1 calc R
C45 C -0.3691(3) -0.0496(2) -0.03004(18) 0.0237(6) Uani 1 1 d .
H45 H -0.4455 -0.0706 -0.0714 0.028 Uiso 1 1 calc R
C46 C -0.2984(3) 0.0576(2) 0.00573(17) 0.0199(6) Uani 1 1 d .
H46 H -0.3272 0.1100 -0.0106 0.024 Uiso 1 1 calc R
C51 C -0.0044(2) 0.18556(19) 0.28719(16) 0.0143(5) Uani 1 1 d .
C52 C -0.0760(3) 0.0264(2) 0.34750(17) 0.0210(6) Uani 1 1 d .
C53 C 0.0239(4) -0.0330(2) 0.3347(2) 0.0351(8) Uani 1 1 d .
H53a H 0.0318 -0.0546 0.2736 0.053 Uiso 1 1 calc R
H53b H -0.0026 -0.0966 0.3523 0.053 Uiso 1 1 calc R
H53c H 0.1067 0.0139 0.3701 0.053 Uiso 1 1 calc R
C54 C -0.0842(3) 0.0696(2) 0.44246(17) 0.0225(6) Uani 1 1 d .
H54a H 0.0015 0.1117 0.4760 0.034 Uiso 1 1 calc R
H54b H -0.1186 0.0100 0.4634 0.034 Uiso 1 1 calc R
H54c H -0.1407 0.1151 0.4492 0.034 Uiso 1 1 calc R
C55 C -0.2073(3) -0.0415(2) 0.29278(19) 0.0358(9) Uani 1 1 d .
H55a H -0.2647 0.0031 0.2958 0.054 Uiso 1 1 calc R
H55b H -0.2432 -0.0998 0.3149 0.054 Uiso 1 1 calc R
H55c H -0.1984 -0.0714 0.2325 0.054 Uiso 1 1 calc R
C61 C -0.0264(2) 0.40334(19) 0.30667(16) 0.0141(5) Uani 1 1 d .
C62 C -0.1177(3) 0.5563(2) 0.38661(17) 0.0191(6) Uani 1 1 d .
C63 C -0.0130(3) 0.6389(2) 0.46010(19) 0.0289(7) Uani 1 1 d .
H63a H 0.0115 0.6052 0.5014 0.043 Uiso 1 1 calc R
H63b H -0.0452 0.6976 0.4897 0.043 Uiso 1 1 calc R
H63c H 0.0619 0.6669 0.4364 0.043 Uiso 1 1 calc R
C64 C -0.1514(3) 0.6022(2) 0.3161(2) 0.0321(7) Uani 1 1 d .
H64a H -0.0743 0.6279 0.2936 0.048 Uiso 1 1 calc R
H64b H -0.1854 0.6616 0.3406 0.048 Uiso 1 1 calc R
H64c H -0.2161 0.5464 0.2690 0.048 Uiso 1 1 calc R
C65 C -0.2346(3) 0.5096(2) 0.42103(19) 0.0262(6) Uani 1 1 d .
H65a H -0.2978 0.4534 0.3733 0.039 Uiso 1 1 calc R
H65b H -0.2722 0.5660 0.4474 0.039 Uiso 1 1 calc R
H65c H -0.2093 0.4792 0.4646 0.039 Uiso 1 1 calc R
C71 C 0.1565(3) 0.1973(2) 0.16464(16) 0.0177(5) Uani 1 1 d .
H71a H 0.1050 0.1543 0.1073 0.027 Uiso 1 1 calc R
H71b H 0.1732 0.1499 0.1960 0.027 Uiso 1 1 calc R
H71c H 0.2381 0.2420 0.1583 0.027 Uiso 1 1 calc R
Cl1 Cl 0.65076(8) 0.20821(6) 0.38864(5) 0.03655(19) Uani 1 1 d .
Cl2 Cl 0.40792(9) 0.08176(7) 0.27019(6) 0.0427(2) Uani 1 1 d .
C1S C 0.5114(3) 0.0964(2) 0.3650(2) 0.0322(7) Uani 1 1 d .
H1Sa H 0.5372 0.0307 0.3571 0.039 Uiso 1 1 calc R
H1Sb H 0.4653 0.1059 0.4143 0.039 Uiso 1 1 calc R
Cl3 Cl 0.59238(10) 0.66420(8) 0.13638(7) 0.0531(2) Uani 1 1 d .
Cl4 Cl 0.46504(8) 0.82940(6) 0.17768(6) 0.03672(19) Uani 1 1 d .
C2S C 0.4964(3) 0.7212(2) 0.2045(2) 0.0280(7) Uani 1 1 d .
H2Sa H 0.5408 0.7466 0.2655 0.034 Uiso 1 1 calc R
H2Sb H 0.4144 0.6662 0.1987 0.034 Uiso 1 1 calc R

loop_
_atom_site_aniso_label
_atom_site_aniso_U_11
_atom_site_aniso_U_22
_atom_site_aniso_U_33
_atom_site_aniso_U_23
_atom_site_aniso_U_13
_atom_site_aniso_U_12
I1 0.01864(10) 0.01853(9) 0.02141(9) 0.00950(7) 0.00435(7) 0.00329(7)
Rh1 0.01053(10) 0.01085(10) 0.01092(9) 0.00453(7) 0.00129(7) 0.00178(7)
P1 0.0120(3) 0.0131(3) 0.0128(3) 0.0046(2) 0.0009(3) 0.0018(2)
N1 0.0150(11) 0.0141(10) 0.0139(10) 0.0066(8) 0.0022(9) 0.0010(8)
N2 0.0182(12) 0.0161(11) 0.0157(11) 0.0062(9) 0.0012(9) 0.0024(9)
N3 0.0145(11) 0.0164(11) 0.0173(11) 0.0036(9) 0.0032(9) 0.0028(9)
N11 0.0142(11) 0.0113(10) 0.0134(10) 0.0057(8) 0.0017(8) 0.0007(8)
N12 0.0118(11) 0.0137(10) 0.0158(10) 0.0062(8) -0.0004(9) 0.0006(8)
C1 0.0110(13) 0.0152(12) 0.0177(12) 0.0072(10) 0.0033(10) -0.0011(10)
C2 0.0121(13) 0.0162(12) 0.0152(12) 0.0090(10) 0.0034(10) 0.0022(10)
C3 0.0119(13) 0.0185(13) 0.0160(12) 0.0067(10) 0.0009(10) 0.0029(10)
C4 0.0116(13) 0.0147(13) 0.0253(14) 0.0082(10) 0.0060(11) 0.0019(10)
C5 0.0146(13) 0.0170(13) 0.0283(15) 0.0127(11) 0.0022(11) 0.0043(10)
C6 0.0147(13) 0.0217(13) 0.0178(13) 0.0110(11) 0.0020(11) 0.0032(10)
C7 0.0256(16) 0.0171(14) 0.0281(15) 0.0071(11) 0.0062(13) 0.0059(12)
C11 0.0195(14) 0.0131(12) 0.0140(12) 0.0057(10) 0.0039(10) 0.0050(10)
C12 0.0149(13) 0.0199(13) 0.0138(12) 0.0054(10) 0.0021(10) 0.0062(10)
C13 0.0116(13) 0.0181(13) 0.0180(13) 0.0053(10) 0.0007(10) 0.0011(10)
C21 0.0151(13) 0.0176(13) 0.0171(13) 0.0092(10) 0.0028(10) 0.0052(10)
C22 0.0124(13) 0.0189(13) 0.0168(12) 0.0084(10) 0.0022(10) 0.0060(10)
C23 0.0159(14) 0.0202(13) 0.0167(13) 0.0060(10) -0.0010(11) 0.0051(11)
C24 0.0222(15) 0.0269(14) 0.0127(12) 0.0081(11) 0.0033(11) 0.0122(12)
C25 0.0211(15) 0.0281(15) 0.0196(13) 0.0169(11) 0.0066(11) 0.0099(12)
C26 0.0180(14) 0.0211(14) 0.0202(13) 0.0100(11) 0.0024(11) 0.0034(11)
C31 0.0142(13) 0.0136(12) 0.0148(12) 0.0019(10) -0.0009(10) 0.0003(10)
C32 0.0164(14) 0.0185(13) 0.0179(13) 0.0059(10) -0.0002(11) 0.0027(10)
C33 0.0167(14) 0.0214(14) 0.0224(14) 0.0015(11) 0.0033(11) 0.0023(11)
C34 0.0149(14) 0.0170(14) 0.0382(17) 0.0018(12) 0.0004(13) 0.0057(11)
C35 0.0213(15) 0.0181(14) 0.0324(16) 0.0082(12) -0.0025(13) 0.0050(11)
C36 0.0188(14) 0.0171(13) 0.0223(14) 0.0072(11) 0.0016(11) 0.0037(11)
C41 0.0164(13) 0.0141(12) 0.0139(12) 0.0038(10) 0.0031(10) 0.0005(10)
C42 0.0183(14) 0.0188(13) 0.0147(12) 0.0035(10) 0.0031(11) 0.0060(11)
C43 0.0288(16) 0.0169(13) 0.0211(14) 0.0045(11) 0.0079(12) 0.0087(12)
C44 0.0237(15) 0.0160(13) 0.0210(14) -0.0029(11) 0.0087(12) -0.0012(11)
C45 0.0162(14) 0.0227(14) 0.0222(14) -0.0015(11) 0.0003(11) 0.0005(11)
C46 0.0173(14) 0.0203(14) 0.0184(13) 0.0036(11) 0.0010(11) 0.0034(11)
C51 0.0117(13) 0.0161(12) 0.0136(12) 0.0030(10) 0.0020(10) 0.0040(10)
C52 0.0300(16) 0.0124(13) 0.0175(13) 0.0075(10) 0.0026(12) -0.0013(11)
C53 0.062(2) 0.0240(16) 0.0276(16) 0.0125(13) 0.0135(16) 0.0195(16)
C54 0.0277(16) 0.0192(14) 0.0184(13) 0.0084(11) 0.0040(12) 0.0011(11)
C55 0.0377(19) 0.0322(17) 0.0225(15) 0.0135(13) -0.0032(14) -0.0170(14)
C61 0.0097(12) 0.0157(12) 0.0146(12) 0.0057(10) 0.0012(10) -0.0006(10)
C62 0.0181(14) 0.0152(13) 0.0214(14) 0.0015(10) 0.0064(11) 0.0047(10)
C63 0.0238(16) 0.0173(14) 0.0331(16) -0.0041(12) 0.0038(13) -0.0003(12)
C64 0.0377(19) 0.0328(17) 0.0340(17) 0.0127(14) 0.0124(15) 0.0202(15)
C65 0.0208(15) 0.0240(15) 0.0319(16) 0.0043(12) 0.0108(13) 0.0067(12)
C71 0.0175(14) 0.0192(13) 0.0176(13) 0.0053(10) 0.0058(11) 0.0075(11)
Cl1 0.0440(5) 0.0333(4) 0.0355(4) 0.0165(3) 0.0104(4) 0.0098(4)
Cl2 0.0532(6) 0.0346(4) 0.0393(5) 0.0104(4) 0.0021(4) 0.0158(4)
C1S 0.0390(19) 0.0311(17) 0.0329(17) 0.0162(14) 0.0137(15) 0.0120(14)
Cl3 0.0593(6) 0.0564(6) 0.0590(6) 0.0181(5) 0.0307(5) 0.0371(5)
Cl4 0.0347(4) 0.0324(4) 0.0475(5) 0.0174(4) 0.0092(4) 0.0119(3)
C2S 0.0236(16) 0.0298(16) 0.0334(17) 0.0107(13) 0.0102(13) 0.0108(13)

loop_
_atom_type_symbol
_atom_type_description
_atom_type_scat_dispersion_real
_atom_type_scat_dispersion_imag
_atom_type_scat_source
C C 0.0033 0.0016 'International Tables Vol C Tables 4.2.6.8 and 6.1.1.4'
H H 0.0000 0.0000 'International Tables Vol C Tables 4.2.6.8 and 6.1.1.4'
N N 0.0061 0.0033 'International Tables Vol C Tables 4.2.6.8 and 6.1.1.4'
P P 0.1023 0.0942 'International Tables Vol C Tables 4.2.6.8 and 6.1.1.4'
Cl Cl 0.1484 0.1585 'International Tables Vol C Tables 4.2.6.8 and 6.1.1.4'
Rh Rh -1.1178 0.9187 'International Tables Vol C Tables 4.2.6.8 and 6.1.1.4'
I I -0.4742 1.8119 'International Tables Vol C Tables 4.2.6.8 and 6.1.1.4'

loop_
_exptl_crystal_face_index_h
_exptl_crystal_face_index_k
_exptl_crystal_face_index_l
_exptl_crystal_face_perp_dist
_exptl_oxdiff_crystal_face_indexfrac_h
_exptl_oxdiff_crystal_face_indexfrac_k
_exptl_oxdiff_crystal_face_indexfrac_l
_exptl_oxdiff_crystal_face_x
_exptl_oxdiff_crystal_face_y
_exptl_oxdiff_crystal_face_z
0 17 -17 0.0363 -0.0000 17.0000 -16.9999 0.3217 0.0300 -0.9693
0 -17 17 0.0263 0.0000 -17.0000 16.9999 -0.3217 -0.0300 0.9693
0 6 18 0.0740 0.0000 6.0000 18.0000 0.8682 0.1856 0.4419
0 -2 -21 0.0827 -0.0000 -2.0000 -21.0000 -0.7610 -0.1713 -0.6373
-15 1 -1 0.1344 -15.0000 1.0000 -0.9999 -0.4769 0.8922 -0.0400
15 -4 -4 0.1723 15.0000 -4.0000 -4.0000 0.1686 -0.9559 -0.0503
-1 11 -22 0.0498 -1.0000 11.0000 -21.9999 -0.1708 -0.0015 -0.9854

loop_
_geom_angle_atom_site_label_1
_geom_angle_atom_site_label_2
_geom_angle_atom_site_label_3
_geom_angle
N1 Rh1 P1 81.62(6)
N1 Rh1 N11 85.96(8)
N1 Rh1 C61 90.13(9)
N1 Rh1 C71 86.71(9)
N11 Rh1 P1 165.98(6)
C51 Rh1 P1 98.41(7)
C51 Rh1 N1 174.33(10)
C51 Rh1 N11 93.32(8)
C51 Rh1 C61 95.50(10)
C51 Rh1 C71 87.63(10)
C61 Rh1 P1 95.71(7)
C61 Rh1 N11 90.76(9)
C61 Rh1 C71 174.70(10)
C71 Rh1 P1 88.04(7)
C71 Rh1 N11 84.78(9)
C22 P1 Rh1 99.90(8)
C22 P1 C31 106.72(11)
C22 P1 C41 109.71(12)
C31 P1 Rh1 114.80(8)
C41 P1 Rh1 123.25(8)
C41 P1 C31 101.67(12)
C1 N1 Rh1 117.86(16)
C21 N1 Rh1 118.22(15)
C21 N1 C1 121.03(19)
C51 N2 C52 175.9(2)
C61 N3 C62 174.5(2)
N12 N11 Rh1 121.21(14)
C11 N11 Rh1 130.63(16)
C11 N11 N12 105.87(19)
N11 N12 C2 123.45(19)
C13 N12 N11 110.34(19)
C13 N12 C2 126.0(2)
N1 C1 C2 120.8(2)
N1 C1 C6 123.6(2)
C2 C1 C6 115.5(2)
C1 C2 N12 120.5(2)
C3 C2 N12 117.1(2)
C3 C2 C1 122.3(2)
C2 C3 H3 119.4
C2 C3 C4 121.2(2)
C4 C3 H3 119.4
C3 C4 C5 117.1(2)
C3 C4 C7 121.2(2)
C5 C4 C7 121.7(2)
C4 C5 H5 119.0
C6 C5 C4 122.0(2)
C6 C5 H5 119.0
C1 C6 H6 119.1
C5 C6 C1 121.9(2)
C5 C6 H6 119.1
C4 C7 H7a 109.5
C4 C7 H7b 109.5
C4 C7 H7c 109.5
H7a C7 H7b 109.5
H7a C7 H7c 109.5
H7b C7 H7c 109.5
N11 C11 H11 124.6
N11 C11 C12 110.8(2)
C12 C11 H11 124.6
C11 C12 H12 127.3
C13 C12 C11 105.5(2)
C13 C12 H12 127.3
N12 C13 C12 107.5(2)
N12 C13 H13 126.3
C12 C13 H13 126.3
N1 C21 C22 118.4(2)
N1 C21 C26 124.3(2)
C26 C21 C22 117.1(2)
C21 C22 P1 113.04(18)
C23 C22 P1 125.4(2)
C23 C22 C21 121.5(2)
C22 C23 H23 120.1
C24 C23 C22 119.9(2)
C24 C23 H23 120.1
C23 C24 H24 120.3
C23 C24 C25 119.3(2)
C25 C24 H24 120.3
C24 C25 H25 119.4
C26 C25 C24 121.2(2)
C26 C25 H25 119.4
C21 C26 H26 119.6
C25 C26 C21 120.8(2)
C25 C26 H26 119.6
C32 C31 P1 117.97(19)
C36 C31 P1 122.9(2)
C36 C31 C32 119.1(3)
C31 C32 H32 119.7
C33 C32 C31 120.5(2)
C33 C32 H32 119.7
C32 C33 H33 120.0
C32 C33 C34 120.0(3)
C34 C33 H33 120.0
C33 C34 H34 120.2
C35 C34 C33 119.6(3)
C35 C34 H34 120.2
C34 C35 H35 119.7
C34 C35 C36 120.6(3)
C36 C35 H35 119.7
C31 C36 H36 119.9
C35 C36 C31 120.2(3)
C35 C36 H36 119.9
C42 C41 P1 121.53(19)
C42 C41 C46 119.1(2)
C46 C41 P1 119.28(19)
C41 C42 H42 119.9
C43 C42 C41 120.3(2)
C43 C42 H42 119.9
C42 C43 H43 119.9
C44 C43 C42 120.1(3)
C44 C43 H43 119.9
C43 C44 H44 119.9
C43 C44 C45 120.3(2)
C45 C44 H44 119.9
C44 C45 H45 120.1
C44 C45 C46 119.8(2)
C46 C45 H45 120.1
C41 C46 H46 119.8
C45 C46 C41 120.3(2)
C45 C46 H46 119.8
N2 C51 Rh1 175.0(2)
N2 C52 C53 106.5(2)
N2 C52 C54 108.1(2)
N2 C52 C55 106.7(2)
C53 C52 C55 112.3(3)
C54 C52 C53 111.6(2)
C54 C52 C55 111.3(3)
C52 C53 H53a 109.5
C52 C53 H53b 109.5
C52 C53 H53c 109.5
H53a C53 H53b 109.5
H53a C53 H53c 109.5
H53b C53 H53c 109.5
C52 C54 H54a 109.5
C52 C54 H54b 109.5
C52 C54 H54c 109.5
H54a C54 H54b 109.5
H54a C54 H54c 109.5
H54b C54 H54c 109.5
C52 C55 H55a 109.5
C52 C55 H55b 109.5
C52 C55 H55c 109.5
H55a C55 H55b 109.5
H55a C55 H55c 109.5
H55b C55 H55c 109.5
N3 C61 Rh1 174.8(2)
N3 C62 C63 107.7(2)
N3 C62 C64 106.0(2)
N3 C62 C65 108.1(2)
C63 C62 C64 111.7(2)
C65 C62 C63 111.0(2)
C65 C62 C64 112.1(2)
C62 C63 H63a 109.5
C62 C63 H63b 109.5
C62 C63 H63c 109.5
H63a C63 H63b 109.5
H63a C63 H63c 109.5
H63b C63 H63c 109.5
C62 C64 H64a 109.5
C62 C64 H64b 109.5
C62 C64 H64c 109.5
H64a C64 H64b 109.5
H64a C64 H64c 109.5
H64b C64 H64c 109.5
C62 C65 H65a 109.5
C62 C65 H65b 109.5
C62 C65 H65c 109.5
H65a C65 H65b 109.5
H65a C65 H65c 109.5
H65b C65 H65c 109.5
Rh1 C71 H71a 109.5
Rh1 C71 H71b 109.5
Rh1 C71 H71c 109.5
H71a C71 H71b 109.5
H71a C71 H71c 109.5
H71b C71 H71c 109.5
Cl1 C1S H1Sa 109.4
Cl1 C1S H1Sb 109.4
Cl2 C1S Cl1 111.23(16)
Cl2 C1S H1Sa 109.4
Cl2 C1S H1Sb 109.4
H1Sa C1S H1Sb 108.0
Cl3 C2S Cl4 110.89(16)
Cl3 C2S H2Sa 109.5
Cl3 C2S H2Sb 109.5
Cl4 C2S H2Sa 109.5
Cl4 C2S H2Sb 109.5
H2Sa C2S H2Sb 108.0

loop_
_geom_bond_atom_site_label_1
_geom_bond_atom_site_label_2
_geom_bond_distance
Rh1 P1 2.2506(6)
Rh1 N1 2.0709(19)
Rh1 N11 2.105(2)
Rh1 C51 1.956(2)
Rh1 C61 2.076(3)
Rh1 C71 2.103(3)
P1 C22 1.805(3)
P1 C31 1.825(3)
P1 C41 1.823(2)
N1 C1 1.398(3)
N1 C21 1.387(3)
N2 C51 1.151(3)
N2 C52 1.474(3)
N3 C61 1.152(3)
N3 C62 1.470(3)
N11 C11 1.335(3)
N12 N11 1.368(3)
N12 C2 1.437(3)
N12 C13 1.356(3)
C2 C1 1.411(3)
C2 C3 1.389(3)
C3 H3 0.9500
C3 C4 1.395(3)
C4 C5 1.396(4)
C4 C7 1.512(4)
C5 H5 0.9500
C5 C6 1.380(4)
C6 C1 1.413(3)
C6 H6 0.9500
C7 H7a 0.9800
C7 H7b 0.9800
C7 H7c 0.9800
C11 H11 0.9500
C11 C12 1.393(3)
C12 H12 0.9500
C12 C13 1.377(3)
C13 H13 0.9500
C21 C22 1.417(3)
C21 C26 1.412(4)
C22 C23 1.397(4)
C23 H23 0.9500
C23 C24 1.385(4)
C24 H24 0.9500
C24 C25 1.400(4)
C25 H25 0.9500
C25 C26 1.381(4)
C26 H26 0.9500
C31 C32 1.399(4)
C31 C36 1.394(3)
C32 H32 0.9500
C32 C33 1.391(4)
C33 H33 0.9500
C33 C34 1.393(4)
C34 H34 0.9500
C34 C35 1.386(4)
C35 H35 0.9500
C35 C36 1.391(4)
C36 H36 0.9500
C41 C42 1.394(3)
C41 C46 1.400(4)
C42 H42 0.9500
C43 C42 1.391(4)
C43 H43 0.9500
C44 C43 1.383(4)
C44 H44 0.9500
C45 C44 1.388(4)
C45 H45 0.9500
C46 C45 1.391(4)
C46 H46 0.9500
C52 C53 1.522(4)
C52 C54 1.519(4)
C52 C55 1.528(4)
C53 H53a 0.9800
C53 H53b 0.9800
C53 H53c 0.9800
C54 H54a 0.9800
C54 H54b 0.9800
C54 H54c 0.9800
C55 H55a 0.9800
C55 H55b 0.9800
C55 H55c 0.9800
C62 C63 1.528(4)
C62 C64 1.529(4)
C62 C65 1.517(4)
C63 H63a 0.9800
C63 H63b 0.9800
C63 H63c 0.9800
C64 H64a 0.9800
C64 H64b 0.9800
C64 H64c 0.9800
C65 H65a 0.9800
C65 H65b 0.9800
C65 H65c 0.9800
C71 H71a 0.9800
C71 H71b 0.9800
C71 H71c 0.9800
Cl1 C1S 1.783(3)
Cl2 C1S 1.768(3)
C1S H1Sa 0.9900
C1S H1Sb 0.9900
Cl3 C2S 1.764(3)
Cl4 C2S 1.770(3)
C2S H2Sa 0.9900
C2S H2Sb 0.9900

loop_
_geom_torsion_atom_site_label_1
_geom_torsion_atom_site_label_2
_geom_torsion_atom_site_label_3
_geom_torsion_atom_site_label_4
_geom_torsion
Rh1 P1 C22 C21 -25.21(19)
Rh1 P1 C22 C23 155.0(2)
Rh1 P1 C31 C32 -67.3(2)
Rh1 P1 C31 C36 114.1(2)
Rh1 P1 C41 C42 -12.5(3)
Rh1 P1 C41 C46 165.16(18)
Rh1 N1 C1 C2 44.8(3)
Rh1 N1 C1 C6 -131.5(2)
Rh1 N1 C21 C22 14.6(3)
Rh1 N1 C21 C26 -159.8(2)
Rh1 N11 C11 C12 162.63(18)
P1 Rh1 N1 C1 136.06(19)
P1 Rh1 N1 C21 -24.92(18)
P1 Rh1 N11 N12 47.1(4)
P1 Rh1 N11 C11 -113.1(3)
P1 Rh1 C51 N2 103(2)
P1 Rh1 C61 N3 -98(2)
P1 C22 C23 C24 178.0(2)
P1 C31 C32 C33 -179.11(19)
P1 C31 C36 C35 178.7(2)
P1 C41 C42 C43 176.1(2)
P1 C41 C46 C45 -176.8(2)
N1 Rh1 P1 C22 23.87(11)
N1 Rh1 P1 C31 -89.86(11)
N1 Rh1 P1 C41 145.45(13)
N1 Rh1 N11 N12 19.51(19)
N1 Rh1 N11 C11 -140.7(2)
N1 Rh1 C51 N2 14(3)
N1 Rh1 C61 N3 -16(2)
N1 C21 C22 P1 9.7(3)
N1 C21 C22 C23 -170.5(2)
N1 C21 C26 C25 171.0(2)
N11 Rh1 P1 C22 -3.9(3)
N11 Rh1 P1 C31 -117.7(3)
N11 Rh1 P1 C41 117.6(3)
N11 Rh1 N1 C1 -50.44(19)
N11 Rh1 N1 C21 148.6(2)
N11 Rh1 C51 N2 -69(2)
N11 Rh1 C61 N3 70(2)
N11 N12 C2 C1 -44.7(4)
N11 N12 C2 C3 137.2(2)
N11 N12 C13 C12 0.1(3)
N11 C11 C12 C13 -0.1(3)
N12 N11 C11 C12 0.2(3)
N12 C2 C1 N1 7.7(4)
N12 C2 C1 C6 -175.7(2)
N12 C2 C3 C4 175.2(2)
C1 N1 C21 C22 -145.7(2)
C1 N1 C21 C26 39.9(4)
C1 C2 C3 C4 -2.9(4)
C2 N12 N11 Rh1 20.8(3)
C2 N12 N11 C11 -174.7(2)
C2 N12 C13 C12 174.5(2)
C2 C3 C4 C5 1.2(4)
C2 C3 C4 C7 -178.6(3)
C3 C2 C1 N1 -174.3(2)
C3 C2 C1 C6 2.3(4)
C3 C4 C5 C6 1.0(4)
C4 C5 C6 C1 -1.5(4)
C5 C6 C1 N1 176.3(3)
C5 C6 C1 C2 -0.1(4)
C7 C4 C5 C6 -179.2(3)
C11 C12 C13 N12 0.0(3)
C13 N12 N11 Rh1 -164.64(17)
C13 N12 N11 C11 -0.1(3)
C13 N12 C2 C1 141.7(3)
C13 N12 C2 C3 -36.5(4)
C21 N1 C1 C2 -154.8(2)
C21 N1 C1 C6 28.9(4)
C21 C22 C23 C24 -1.8(4)
C22 P1 C31 C32 -176.95(19)
C22 P1 C31 C36 4.4(2)
C22 P1 C41 C42 104.4(2)
C22 P1 C41 C46 -77.9(2)
C22 C21 C26 C25 -3.5(4)
C22 C23 C24 C25 -1.6(4)
C23 C24 C25 C26 2.3(4)
C24 C25 C26 C21 0.3(4)
C26 C21 C22 P1 -175.5(2)
C26 C21 C22 C23 4.3(4)
C31 P1 C22 C21 94.59(19)
C31 P1 C22 C23 -85.2(2)
C31 P1 C41 C42 -142.9(2)
C31 P1 C41 C46 34.8(2)
C31 C32 C33 C34 0.4(4)
C32 C31 C36 C35 0.0(4)
C32 C33 C34 C35 0.0(4)
C33 C34 C35 C36 -0.4(4)
C34 C35 C36 C31 0.4(4)
C36 C31 C32 C33 -0.4(4)
C41 P1 C22 C21 -156.03(18)
C41 P1 C22 C23 24.2(3)
C41 P1 C31 C32 68.1(2)
C41 P1 C31 C36 -110.5(2)
C41 C46 C45 C44 0.9(4)
C42 C41 C46 C45 0.9(4)
C44 C43 C42 C41 0.4(4)
C45 C44 C43 C42 1.5(4)
C46 C41 C42 C43 -1.6(4)
C46 C45 C44 C43 -2.1(4)
C51 Rh1 P1 C22 -150.40(12)
C51 Rh1 P1 C31 95.88(12)
C51 Rh1 P1 C41 -28.82(13)
C51 Rh1 N1 C1 -133.3(8)
C51 Rh1 N1 C21 65.7(9)
C51 Rh1 N11 N12 -166.12(19)
C51 Rh1 N11 C11 33.7(2)
C51 Rh1 C61 N3 163(2)
C51 N2 C52 C53 95(4)
C51 N2 C52 C54 -145(4)
C51 N2 C52 C55 -25(4)
C52 N2 C51 Rh1 -88(5)
C61 Rh1 P1 C22 113.16(11)
C61 Rh1 P1 C31 -0.57(11)
C61 Rh1 P1 C41 -125.26(13)
C61 Rh1 N1 C1 40.31(19)
C61 Rh1 N1 C21 -120.7(2)
C61 Rh1 N11 N12 -70.57(19)
C61 Rh1 N11 C11 129.2(2)
C61 Rh1 C51 N2 -160(2)
C61 N3 C62 C63 -113(3)
C61 N3 C62 C64 7(3)
C61 N3 C62 C65 127(2)
C62 N3 C61 Rh1 46(4)
C71 Rh1 P1 C22 -63.09(11)
C71 Rh1 P1 C31 -176.82(11)
C71 Rh1 P1 C41 58.49(13)
C71 Rh1 N1 C1 -135.44(19)
C71 Rh1 N1 C21 63.6(2)
C71 Rh1 N11 N12 106.57(19)
C71 Rh1 N11 C11 -53.6(2)
C71 Rh1 C51 N2 16(2)
C71 Rh1 C61 N3 37(3)
